data_2023415
loop_
_publ_author_name
'Gurbanov, Atash V.'
'H&#xf6;kelek, Tuncer'
'Mammadova, Gunay Z.'
'Hasanov, Khudayar I.'
'Javadzade, Tahir A.'
'Belay, Alebel N.'

_publ_section_title
;
 Synthesis, crystal structure, Hirshfeld surface and crystal void analysis
 of 4-fluoro-benzo[<i>c</i>][1,2,5]selena-diazol-1-ium chloride.
;
_journal_coeditor_code WM5748
_journal_issue 'Pt 3'
_journal_name_full 'Acta crystallographica. Section E, Crystallographic communications'
_journal_page_first 252
_journal_page_last 256
_journal_paper_doi 10.1107/S2056989025001379
_journal_volume 81
_journal_year 2025
_chemical_formula_iupac 'C6 H4 F N2 Se +, Cl -'
_chemical_formula_moiety 'C6 H4 F N2 Se +, Cl -'
_chemical_formula_sum 'C6 H4 Cl F N2 Se'
_chemical_formula_weight 237.52
_chemical_name_systematic
;
4-Fluorobenzo[<i>c</i>][1,2,5]selenadiazol-1-ium chloride
;
_space_group_crystal_system monoclinic
_space_group_IT_number 14
_space_group_name_Hall '-P 2ybc'
_space_group_name_H-M_alt 'P 1 21/c 1'
_atom_sites_solution_hydrogens mixed
_atom_sites_solution_primary direct
_atom_sites_solution_secondary difmap
_audit_creation_method SHELXL-2019/1
_cell_angle_alpha 90
_cell_angle_beta 90.90(3)
_cell_angle_gamma 90
_cell_formula_units_Z 4
_cell_length_a 6.889(4)
_cell_length_b 7.250(5)
_cell_length_c 15.183(10)
_cell_measurement_reflns_used 3456
_cell_measurement_temperature 296(2)
_cell_measurement_theta_max 27.77
_cell_measurement_theta_min 2.96
_cell_volume 758.2(8)
_computing_cell_refinement
;
SAINT (Bruker, 2020)
;
_computing_data_collection
;
APEX4 (Bruker, 2020)
;
_computing_data_reduction
;
SAINT (Bruker, 2020)
;
_computing_molecular_graphics
;
SHELXTL (Sheldrick, 2008)
;
_computing_publication_material
;
publCIF (Westrip, 2010)
;
_computing_structure_refinement
;
<i>SHELXL2019/1</i> (Sheldrick, 2015b)
;
_computing_structure_solution
;
<i>SHELXT2019/1</i> (Sheldrick, 2015a)
;
_diffrn_ambient_temperature 296(2)
_diffrn_measured_fraction_theta_full 0.988
_diffrn_measured_fraction_theta_max 0.983
_diffrn_measurement_device_type 'Bruker APEXII CCD'
_diffrn_measurement_method '\f and \w scans'
_diffrn_radiation_type MoK\a
_diffrn_radiation_wavelength 0.71073
_diffrn_reflns_av_R_equivalents 0.0462
_diffrn_reflns_av_unetI/netI 0.0345
_diffrn_reflns_limit_h_max 9
_diffrn_reflns_limit_h_min -8
_diffrn_reflns_limit_k_max 9
_diffrn_reflns_limit_k_min -8
_diffrn_reflns_limit_l_max 19
_diffrn_reflns_limit_l_min -19
_diffrn_reflns_number 9806
_diffrn_reflns_theta_full 25.242
_diffrn_reflns_theta_max 27.894
_diffrn_reflns_theta_min 2.957
_exptl_absorpt_coefficient_mu 5.249
_exptl_absorpt_correction_T_max 0.498
_exptl_absorpt_correction_T_min 0.252
_exptl_absorpt_correction_type multi-scan
_exptl_absorpt_process_details
;
(SADABS; Krause <i>et al.</i>, 2015)
;
_exptl_crystal_colour yellow
_exptl_crystal_density_diffrn 2.081
_exptl_crystal_description plate
_exptl_crystal_F_000 456
_exptl_crystal_size_max 0.340
_exptl_crystal_size_mid 0.230
_exptl_crystal_size_min 0.140
_refine_diff_density_max 0.265
_refine_diff_density_min -0.412
_refine_ls_extinction_method none
_refine_ls_goodness_of_fit_ref 1.069
_refine_ls_hydrogen_treatment constr
_refine_ls_matrix_type full
_refine_ls_number_parameters 100
_refine_ls_number_reflns 1768
_refine_ls_number_restraints 0
_refine_ls_restrained_S_all 1.069
_refine_ls_R_factor_all 0.0325
_refine_ls_R_factor_gt 0.0250
_refine_ls_shift/su_max 0.001
_refine_ls_shift/su_mean 0.000
_refine_ls_structure_factor_coef Fsqd
_refine_ls_weighting_details 'w=1/[\s^2^(Fo^2^)+(0.0085P)^2^+0.4749P] where P=(Fo^2^+2Fc^2^)/3'
_refine_ls_weighting_scheme calc
_refine_ls_wR_factor_gt 0.0521
_refine_ls_wR_factor_ref 0.0551
_reflns_number_gt 1528
_reflns_number_total 1768
_reflns_threshold_expression 'I > 2\s(I)'
_cod_data_source_file wm5748.cif
_cod_data_source_block I
_cod_depositor_comments 'Adding full bibliography for 2023415.cif.'
_cod_original_cell_volume 758.2(9)
_cod_original_sg_symbol_H-M 'P 21/c'
_cod_database_code 2023415
_shelx_space_group_comment
;
The symmetry employed for this shelxl refinement is uniquely defined
by the following loop, which should always be used as a source of
symmetry information in preference to the above space-group names.
They are only intended as comments.
;
_shelx_estimated_absorpt_t_min 0.268
_shelx_estimated_absorpt_t_max 0.527

loop_
_space_group_symop_operation_xyz
'x, y, z'
'-x, y+1/2, -z+1/2'
'-x, -y, -z'
'x, -y-1/2, z-1/2'

loop_
_atom_site_type_symbol
_atom_site_label
_atom_site_fract_x
_atom_site_fract_y
_atom_site_fract_z
_atom_site_U_iso_or_equiv
_atom_site_adp_type
_atom_site_calc_flag
_atom_site_occupancy
_atom_site_disorder_assembly
_atom_site_disorder_group
Se Se1 0.22554(3) 0.60768(4) 0.44282(2) 0.03658(9) Uani d 1 . .
Cl Cl1 0.10964(9) 0.22691(9) 0.45729(5) 0.04730(16) Uani d 1 . .
F F1 0.7896(2) 0.5196(3) 0.29631(12) 0.0683(5) Uani d 1 . .
N N1 0.4403(3) 0.5410(3) 0.38754(13) 0.0369(4) Uani d 1 . .
N N2 0.2954(3) 0.8495(3) 0.42793(13) 0.0369(4) Uani d 1 . .
H H2N 0.224535 0.941205 0.440922 0.044 Uiso d 1 . .
C C1 0.5393(3) 0.6891(4) 0.36440(14) 0.0341(5) Uani d 1 . .
C C2 0.4619(3) 0.8681(3) 0.38569(14) 0.0345(5) Uani d 1 . .
C C3 0.5575(3) 1.0345(4) 0.36309(16) 0.0430(6) Uani d 1 . .
H H3 0.506553 1.149204 0.377483 0.052 Uiso calc 1 . .
C C4 0.7274(4) 1.0179(5) 0.31933(17) 0.0502(7) Uani d 1 . .
H H4 0.794289 1.124494 0.304325 0.060 Uiso calc 1 . .
C C5 0.8070(4) 0.8445(5) 0.29559(18) 0.0521(7) Uani d 1 . .
H H5 0.922383 0.840209 0.264667 0.063 Uiso calc 1 . .
C C6 0.7178(3) 0.6873(4) 0.31723(16) 0.0434(6) Uani d 1 . .

loop_
_atom_site_aniso_label
_atom_site_aniso_U_11
_atom_site_aniso_U_22
_atom_site_aniso_U_33
_atom_site_aniso_U_12
_atom_site_aniso_U_13
_atom_site_aniso_U_23
Se1 0.03476(13) 0.02831(14) 0.04693(14) 0.00279(9) 0.00965(8) -0.00143(11)
Cl1 0.0487(3) 0.0279(3) 0.0659(4) 0.0022(2) 0.0187(3) -0.0004(3)
F1 0.0536(9) 0.0656(14) 0.0865(12) 0.0207(9) 0.0249(8) -0.0028(11)
N1 0.0354(9) 0.0326(12) 0.0427(10) 0.0062(8) 0.0051(8) -0.0022(9)
N2 0.0378(9) 0.0262(12) 0.0469(11) 0.0033(8) 0.0091(8) -0.0032(9)
C1 0.0312(10) 0.0345(14) 0.0367(11) 0.0027(9) 0.0008(8) -0.0027(10)
C2 0.0354(11) 0.0332(14) 0.0347(11) -0.0019(9) -0.0008(8) -0.0001(10)
C3 0.0460(12) 0.0352(15) 0.0477(13) -0.0055(11) -0.0009(10) 0.0023(12)
C4 0.0463(13) 0.053(2) 0.0509(15) -0.0145(12) 0.0026(11) 0.0094(13)
C5 0.0367(12) 0.066(2) 0.0536(15) -0.0020(12) 0.0100(10) 0.0076(15)
C6 0.0359(11) 0.0482(18) 0.0462(14) 0.0078(11) 0.0066(10) -0.0006(12)

loop_
_atom_type_symbol
_atom_type_description
_atom_type_scat_dispersion_real
_atom_type_scat_dispersion_imag
_atom_type_scat_source
C C 0.0033 0.0016 'International Tables Vol C Tables 4.2.6.8 and 6.1.1.4'
H H 0.0000 0.0000 'International Tables Vol C Tables 4.2.6.8 and 6.1.1.4'
N N 0.0061 0.0033 'International Tables Vol C Tables 4.2.6.8 and 6.1.1.4'
F F 0.0171 0.0103 'International Tables Vol C Tables 4.2.6.8 and 6.1.1.4'
Se Se -0.0929 2.2259 'International Tables Vol C Tables 4.2.6.8 and 6.1.1.4'
Cl Cl 0.1484 0.1585 'International Tables Vol C Tables 4.2.6.8 and 6.1.1.4'

loop_
_geom_angle_atom_site_label_1
_geom_angle_atom_site_label_2
_geom_angle_atom_site_label_3
_geom_angle_site_symmetry_1
_geom_angle_site_symmetry_3
_geom_angle
_geom_angle_publ_flag
N1 Se1 N2 . . 88.83(10) ?
C1 N1 Se1 . . 109.94(18) ?
C2 N2 Se1 . . 112.75(17) ?
C2 N2 H2N . . 122.4 ?
Se1 N2 H2N . . 124.5 ?
N1 C1 C6 . . 125.1(2) ?
N1 C1 C2 . . 118.5(2) ?
C6 C1 C2 . . 116.3(2) ?
N2 C2 C3 . . 127.6(2) ?
N2 C2 C1 . . 110.0(2) ?
C3 C2 C1 . . 122.5(2) ?
C4 C3 C2 . . 116.7(3) ?
C4 C3 H3 . . 121.7 ?
C2 C3 H3 . . 121.7 ?
C3 C4 C5 . . 122.8(3) ?
C3 C4 H4 . . 118.6 ?
C5 C4 H4 . . 118.6 ?
C6 C5 C4 . . 120.7(2) ?
C6 C5 H5 . . 119.6 ?
C4 C5 H5 . . 119.6 ?
C5 C6 F1 . . 122.5(2) ?
C5 C6 C1 . . 121.1(3) ?
F1 C6 C1 . . 116.5(3) ?

loop_
_geom_bond_atom_site_label_1
_geom_bond_atom_site_label_2
_geom_bond_site_symmetry_2
_geom_bond_distance
_geom_bond_publ_flag
Se1 N1 . 1.779(2) ?
Se1 N2 . 1.833(2) ?
F1 C6 . 1.352(4) ?
N1 C1 . 1.322(3) ?
N2 C2 . 1.330(3) ?
N2 H2N . 0.8500 ?
C1 C6 . 1.433(3) ?
C1 C2 . 1.442(4) ?
C2 C3 . 1.419(4) ?
C3 C4 . 1.360(4) ?
C3 H3 . 0.9300 ?
C4 C5 . 1.420(5) ?
C4 H4 . 0.9300 ?
C5 C6 . 1.339(4) ?
C5 H5 . 0.9300 ?

loop_
_geom_contact_atom_site_label_1
_geom_contact_atom_site_label_2
_geom_contact_distance
_geom_contact_site_symmetry_1
_geom_contact_site_symmetry_2
_geom_contact_publ_flag
N2 Cl1 3.056(3) . 1_565 yes
H2N Cl1 2.23 . 1_565 yes
F1 N1 2.800(3) . . yes
H5 F1 2.56 . 2_755 yes

loop_
_geom_hbond_atom_site_label_D
_geom_hbond_atom_site_label_H
_geom_hbond_atom_site_label_A
_geom_hbond_site_symmetry_A
_geom_hbond_distance_DH
_geom_hbond_distance_HA
_geom_hbond_distance_DA
_geom_hbond_angle_DHA
_geom_hbond_publ_flag
N2 H2N Cl1 1_565 0.8500 2.2300 3.056(3) 163.00 yes

loop_
_geom_torsion_atom_site_label_1
_geom_torsion_atom_site_label_2
_geom_torsion_atom_site_label_3
_geom_torsion_atom_site_label_4
_geom_torsion_site_symmetry_1
_geom_torsion_site_symmetry_2
_geom_torsion_site_symmetry_3
_geom_torsion_site_symmetry_4
_geom_torsion
_geom_torsion_publ_flag
N2 Se1 N1 C1 . . . . 0.14(16) ?
N1 Se1 N2 C2 . . . . 0.13(17) ?
Se1 N1 C1 C6 . . . . -178.75(19) ?
Se1 N1 C1 C2 . . . . -0.4(3) ?
Se1 N2 C2 C3 . . . . 179.83(19) ?
Se1 N2 C2 C1 . . . . -0.3(2) ?
N1 C1 C2 N2 . . . . 0.5(3) ?
C6 C1 C2 N2 . . . . 179.0(2) ?
N1 C1 C2 C3 . . . . -179.7(2) ?
C6 C1 C2 C3 . . . . -1.2(3) ?
N2 C2 C3 C4 . . . . -179.8(2) ?
C1 C2 C3 C4 . . . . 0.4(3) ?
C2 C3 C4 C5 . . . . 0.8(4) ?
C3 C4 C5 C6 . . . . -1.2(4) ?
C4 C5 C6 F1 . . . . -179.6(2) ?
C4 C5 C6 C1 . . . . 0.4(4) ?
N1 C1 C6 C5 . . . . 179.2(2) ?
C2 C1 C6 C5 . . . . 0.8(4) ?
N1 C1 C6 F1 . . . . -0.9(4) ?
C2 C1 C6 F1 . . . . -179.31(19) ?
